data_4026344
loop_
_publ_author_name
'Bin Hu'
'Shu-Jun Fu'
'Feng Xu'
'Tao Tao'
'Hao-Yu Zhu'
'Kou-Sen Cao'
'Wei Huang'
'Xiao-Zeng You'

_publ_section_title
;
 Linear Heterocyclic Aromatic Fluorescence Compounds Having Various
 Donor-Acceptor Spacers Prepared by the Combination of Carbon-Carbon Bond
 and Carbon-Nitrogen Bond Cross-Coupling Reactions
;
_journal_name_full 'Journal of Organic Chemistry'
_journal_page_first 4444
_journal_page_last 4456
_journal_paper_doi 10.1021/jo200065d
_journal_volume 76
_journal_year 2011
_chemical_formula_moiety 'C7 H5 Br N2 S'
_chemical_formula_sum 'C7 H5 Br N2 S'
_chemical_formula_weight 229.10
_chemical_name_systematic
; 
 ? 
;
_space_group_IT_number 2
_symmetry_cell_setting triclinic
_symmetry_space_group_name_Hall '-P 1'
_symmetry_space_group_name_H-M 'P -1'
_atom_sites_solution_hydrogens geom
_atom_sites_solution_primary direct
_atom_sites_solution_secondary difmap
_audit_creation_method SHELXL-97
_cell_angle_alpha 67.835(18)
_cell_angle_beta 71.955(19)
_cell_angle_gamma 77.75(2)
_cell_formula_units_Z 2
_cell_length_a 5.992(4)
_cell_length_b 7.978(5)
_cell_length_c 9.542(7)
_cell_measurement_reflns_used 1327
_cell_measurement_temperature 291(2)
_cell_measurement_theta_max 28.242
_cell_measurement_theta_min 2.383
_cell_volume 399.3(5)
_computing_cell_refinement SMART
_computing_data_collection 'SMART (BRUKER 2000)'
_computing_data_reduction 'SAINT (BRUKER 2000)'
_computing_molecular_graphics SHELXTL
_computing_publication_material SHELXTL
_computing_structure_refinement SHELXTL
_computing_structure_solution 'SHELXTL (BRUKER 2000)'
_diffrn_ambient_temperature 291(2)
_diffrn_measured_fraction_theta_full 0.982
_diffrn_measured_fraction_theta_max 0.982
_diffrn_measurement_device_type 'Bruker CCD area detector'
_diffrn_measurement_method 'phi and omega scans'
_diffrn_radiation_monochromator graphite
_diffrn_radiation_source 'fine-focus sealed tube'
_diffrn_radiation_type MoK\a
_diffrn_radiation_wavelength 0.71073
_diffrn_reflns_av_R_equivalents 0.0464
_diffrn_reflns_av_sigmaI/netI 0.0408
_diffrn_reflns_limit_h_max 7
_diffrn_reflns_limit_h_min -6
_diffrn_reflns_limit_k_max 8
_diffrn_reflns_limit_k_min -9
_diffrn_reflns_limit_l_max 11
_diffrn_reflns_limit_l_min -11
_diffrn_reflns_number 2012
_diffrn_reflns_theta_full 24.99
_diffrn_reflns_theta_max 24.99
_diffrn_reflns_theta_min 2.38
_exptl_absorpt_coefficient_mu 5.337
_exptl_absorpt_correction_T_max 0.6174
_exptl_absorpt_correction_T_min 0.5668
_exptl_absorpt_correction_type multi-scan
_exptl_absorpt_process_details 'SADABS, Bruker(2000)'
_exptl_crystal_colour colorless
_exptl_crystal_density_diffrn 1.905
_exptl_crystal_description block
_exptl_crystal_F_000 224
_exptl_crystal_size_max 0.10
_exptl_crystal_size_mid 0.10
_exptl_crystal_size_min 0.10
_refine_diff_density_max 0.530
_refine_diff_density_min -0.406
_refine_diff_density_rms 0.083
_refine_ls_extinction_coef 0.009(3)
_refine_ls_extinction_expression Fc^*^=kFc[1+0.001xFc^2^\l^3^/sin(2\q)]^-1/4^
_refine_ls_extinction_method SHELXL
_refine_ls_goodness_of_fit_ref 1.008
_refine_ls_hydrogen_treatment constr
_refine_ls_matrix_type full
_refine_ls_number_parameters 101
_refine_ls_number_reflns 1383
_refine_ls_number_restraints 0
_refine_ls_restrained_S_all 1.008
_refine_ls_R_factor_all 0.0346
_refine_ls_R_factor_gt 0.0308
_refine_ls_shift/su_max 0.001
_refine_ls_shift/su_mean 0.000
_refine_ls_structure_factor_coef Fsqd
_refine_ls_weighting_details 'calc w=1/[\s^2^(Fo^2^)+(0.0439P)^2^] where P=(Fo^2^+2Fc^2^)/3'
_refine_ls_weighting_scheme calc
_refine_ls_wR_factor_gt 0.0750
_refine_ls_wR_factor_ref 0.0762
_reflns_number_gt 1234
_reflns_number_total 1383
_reflns_threshold_expression >2sigma(I)
_cod_data_source_file jo200065d_si_002_09.cif
_cod_data_source_block 17
_cod_database_code 4026344

loop_
_symmetry_equiv_pos_as_xyz
'x, y, z'
'-x, -y, -z'

loop_
_atom_site_label
_atom_site_type_symbol
_atom_site_fract_x
_atom_site_fract_y
_atom_site_fract_z
_atom_site_U_iso_or_equiv
_atom_site_adp_type
_atom_site_occupancy
_atom_site_symmetry_multiplicity
_atom_site_calc_flag
_atom_site_refinement_flags
Br1 Br -0.27300(6) -0.28204(5) 0.56424(4) 0.04935(18) Uani 1 1 d .
C1 C -0.0532(6) -0.1453(4) 0.3950(4) 0.0386(7) Uani 1 1 d .
C2 C 0.1809(6) -0.1885(5) 0.3542(4) 0.0420(7) Uani 1 1 d .
H2 H 0.2610 -0.2930 0.4104 0.050 Uiso 1 1 calc R
C3 C 0.2917(6) -0.0565(5) 0.2158(4) 0.0386(7) Uani 1 1 d .
H3 H 0.4534 -0.0650 0.1704 0.046 Uiso 1 1 calc R
C4 C 0.1395(5) 0.0822(4) 0.1569(3) 0.0334(7) Uani 1 1 d .
C5 C 0.3607(6) 0.3456(5) -0.0120(4) 0.0425(8) Uani 1 1 d .
H5 H 0.4580 0.3283 0.0527 0.051 Uiso 1 1 calc R
C6 C 0.2004(7) 0.4519(5) -0.2008(4) 0.0493(9) Uani 1 1 d .
H6 H 0.1657 0.5257 -0.2952 0.059 Uiso 1 1 calc R
C7 C 0.0871(6) 0.3057(5) -0.0989(4) 0.0439(8) Uani 1 1 d .
H7 H -0.0358 0.2610 -0.1095 0.053 Uiso 1 1 calc R
N1 N 0.1915(4) 0.2383(3) 0.0223(3) 0.0335(6) Uani 1 1 d .
N2 N 0.3724(5) 0.4761(4) -0.1462(3) 0.0493(7) Uani 1 1 d .
S1 S -0.14534(13) 0.05825(11) 0.26947(10) 0.0409(2) Uani 1 1 d .

loop_
_atom_site_aniso_label
_atom_site_aniso_U_11
_atom_site_aniso_U_22
_atom_site_aniso_U_33
_atom_site_aniso_U_23
_atom_site_aniso_U_13
_atom_site_aniso_U_12
Br1 0.0522(3) 0.0466(3) 0.0401(2) -0.00785(16) -0.00075(16) -0.01560(16)
C1 0.0468(18) 0.0326(17) 0.0352(16) -0.0084(14) -0.0087(14) -0.0096(14)
C2 0.0426(18) 0.0394(18) 0.0376(17) -0.0060(14) -0.0132(14) 0.0002(14)
C3 0.0331(15) 0.0422(18) 0.0370(16) -0.0115(14) -0.0066(13) -0.0037(14)
C4 0.0361(15) 0.0306(16) 0.0334(16) -0.0100(13) -0.0057(13) -0.0091(13)
C5 0.0474(18) 0.0391(18) 0.0434(18) -0.0112(16) -0.0106(15) -0.0160(15)
C6 0.063(2) 0.044(2) 0.0350(17) -0.0039(16) -0.0173(16) -0.0051(17)
C7 0.0454(18) 0.047(2) 0.0417(18) -0.0116(16) -0.0151(15) -0.0106(15)
N1 0.0366(13) 0.0317(14) 0.0333(13) -0.0110(11) -0.0075(11) -0.0078(11)
N2 0.0578(18) 0.0404(17) 0.0446(16) -0.0056(14) -0.0102(14) -0.0154(14)
S1 0.0341(4) 0.0348(4) 0.0447(5) -0.0079(4) -0.0042(3) -0.0040(3)

loop_
_atom_type_symbol
_atom_type_description
_atom_type_scat_dispersion_real
_atom_type_scat_dispersion_imag
_atom_type_scat_source
C C 0.0033 0.0016 'International Tables Vol C Tables 4.2.6.8 and 6.1.1.4'
H H 0.0000 0.0000 'International Tables Vol C Tables 4.2.6.8 and 6.1.1.4'
S S 0.1246 0.1234 'International Tables Vol C Tables 4.2.6.8 and 6.1.1.4'
Br Br -0.2901 2.4595 'International Tables Vol C Tables 4.2.6.8 and 6.1.1.4'
N N 0.0061 0.0033 'International Tables Vol C Tables 4.2.6.8 and 6.1.1.4'

loop_
_geom_angle_atom_site_label_1
_geom_angle_atom_site_label_2
_geom_angle_atom_site_label_3
_geom_angle
C2 C1 S1 112.6(2)
C2 C1 Br1 127.3(3)
S1 C1 Br1 120.16(19)
C1 C2 C3 112.0(3)
C1 C2 H2 124.0
C3 C2 H2 124.0
C4 C3 C2 112.9(3)
C4 C3 H3 123.5
C2 C3 H3 123.5
C3 C4 N1 127.6(3)
C3 C4 S1 112.0(2)
N1 C4 S1 120.4(2)
N2 C5 N1 112.3(3)
N2 C5 H5 123.9
N1 C5 H5 123.9
C7 C6 N2 110.9(3)
C7 C6 H6 124.6
N2 C6 H6 124.6
C6 C7 N1 105.3(3)
C6 C7 H7 127.3
N1 C7 H7 127.3
C5 N1 C7 106.9(3)
C5 N1 C4 126.0(3)
C7 N1 C4 127.1(3)
C5 N2 C6 104.6(3)
C1 S1 C4 90.52(16)

loop_
_geom_bond_atom_site_label_1
_geom_bond_atom_site_label_2
_geom_bond_distance
Br1 C1 1.870(3)
C1 C2 1.340(5)
C1 S1 1.714(3)
C2 C3 1.414(5)
C2 H2 0.9300
C3 C4 1.339(5)
C3 H3 0.9300
C4 N1 1.417(4)
C4 S1 1.718(3)
C5 N2 1.304(5)
C5 N1 1.349(4)
C5 H5 0.9300
C6 C7 1.356(5)
C6 N2 1.365(5)
C6 H6 0.9300
C7 N1 1.362(4)
C7 H7 0.9300

loop_
_cod_related_entry_id
_cod_related_entry_database
_cod_related_entry_code
1 ChemSpider 26904394
